data_4112780
loop_
_publ_author_name
'Shi Wang'
'Jing-Lin Zuo'
'Song Gao'
'You Song'
'Hong-Cai Zhou'
'Yuan-Zhu Zhang'
'Xiao-Zeng You'

_publ_section_title
;
 The Observation of Superparamagnetic Behavior in Molecular Nanowires
;
_journal_name_full 'Journal of the American Chemical Society'
_journal_page_first 8900
_journal_page_last 8901
_journal_paper_doi 10.1021/ja0483995
_journal_volume 126
_journal_year 2004
_chemical_formula_moiety 'C25 H24 B2 Cu Fe2 N18 O, 2(C H4 O)'
_chemical_formula_sum 'C27 H32 B2 Cu Fe2 N18 O3'
_chemical_formula_weight 853.57
_chemical_name_systematic
; 
(Tp)Fe(CN)3Cu(MeOH)(CN)3Fe(Tp),2(MeOH) 
;
_space_group_IT_number 14
_symmetry_cell_setting monoclinic
_symmetry_space_group_name_Hall '-P 2ybc'
_symmetry_space_group_name_H-M 'P 1 21/c 1'
_atom_sites_solution_hydrogens geom
_atom_sites_solution_primary direct
_atom_sites_solution_secondary difmap
_audit_creation_method SHELXL-97
_cell_angle_alpha 90.00
_cell_angle_beta 100.5560(10)
_cell_angle_gamma 90.00
_cell_formula_units_Z 4
_cell_length_a 15.0248(9)
_cell_length_b 19.0019(12)
_cell_length_c 13.4159(8)
_cell_measurement_reflns_used 4083
_cell_measurement_temperature 213(2)
_cell_measurement_theta_max 28.30
_cell_measurement_theta_min 2.49
_cell_volume 3765.4(4)
_computing_cell_refinement 'Bruker SMART'
_computing_data_collection 'Bruker SMART'
_computing_data_reduction 'Bruker SAINT'
_computing_molecular_graphics 'Bruker SHELXTL'
_computing_publication_material 'Bruker SHELXTL'
_computing_structure_refinement 'SHELXL-97 (Sheldrick, 1997)'
_computing_structure_solution 'SHELXS-97 (Sheldrick, 1990)'
_diffrn_ambient_temperature 213(2)
_diffrn_measured_fraction_theta_full 0.999
_diffrn_measured_fraction_theta_max 0.999
_diffrn_measurement_device_type 'CCD area detector'
_diffrn_measurement_method 'phi and omega scans'
_diffrn_radiation_monochromator graphite
_diffrn_radiation_source 'fine-focus sealed tube'
_diffrn_radiation_type MoK\a
_diffrn_radiation_wavelength 0.71073
_diffrn_reflns_av_R_equivalents 0.0705
_diffrn_reflns_av_sigmaI/netI 0.0817
_diffrn_reflns_limit_h_max 17
_diffrn_reflns_limit_h_min -17
_diffrn_reflns_limit_k_max 17
_diffrn_reflns_limit_k_min -22
_diffrn_reflns_limit_l_max 15
_diffrn_reflns_limit_l_min -15
_diffrn_reflns_number 21690
_diffrn_reflns_theta_full 25.00
_diffrn_reflns_theta_max 25.00
_diffrn_reflns_theta_min 2.14
_exptl_absorpt_coefficient_mu 1.376
_exptl_absorpt_correction_T_max 0.92
_exptl_absorpt_correction_T_min 0.63
_exptl_absorpt_correction_type multi-scan
_exptl_absorpt_process_details SADABS(Bruker,2000)
_exptl_crystal_colour black
_exptl_crystal_density_diffrn 1.506
_exptl_crystal_density_meas ?
_exptl_crystal_description block
_exptl_crystal_F_000 1740
_exptl_crystal_size_max 0.34
_exptl_crystal_size_mid 0.09
_exptl_crystal_size_min 0.06
_refine_diff_density_max 0.594
_refine_diff_density_min -0.328
_refine_diff_density_rms 0.084
_refine_ls_extinction_method none
_refine_ls_goodness_of_fit_ref 1.027
_refine_ls_hydrogen_treatment constr
_refine_ls_matrix_type full
_refine_ls_number_parameters 490
_refine_ls_number_reflns 6620
_refine_ls_number_restraints 0
_refine_ls_restrained_S_all 1.027
_refine_ls_R_factor_all 0.0597
_refine_ls_R_factor_gt 0.0362
_refine_ls_shift/su_max 0.000
_refine_ls_shift/su_mean 0.000
_refine_ls_structure_factor_coef Fsqd
_refine_ls_weighting_details 'calc w=1/[\s^2^(Fo^2^)+(0.02P)^2^] where P=(Fo^2^+2Fc^2^)/3'
_refine_ls_weighting_scheme calc
_refine_ls_wR_factor_gt 0.0796
_refine_ls_wR_factor_ref 0.0825
_reflns_number_gt 4450
_reflns_number_total 6620
_reflns_threshold_expression >2sigma(I)
_cod_data_source_file ja0483995si20040603_010902.cif
_cod_data_source_block jlzsad15
_cod_depositor_comments
;
The following automatic conversions were performed:

'_exptl_crystal_density_meas' value 'none' was changed to '?' - the
value is perceived as not measured.

Automatic conversion script
Id: cif_fix_values 3008 2015-01-20 13:52:24Z robertas 
;
_cod_database_code 4112780

loop_
_symmetry_equiv_pos_as_xyz
'x, y, z'
'-x, y+1/2, -z+1/2'
'-x, -y, -z'
'x, -y-1/2, z-1/2'

loop_
_atom_site_label
_atom_site_type_symbol
_atom_site_fract_x
_atom_site_fract_y
_atom_site_fract_z
_atom_site_U_iso_or_equiv
_atom_site_adp_type
_atom_site_occupancy
_atom_site_symmetry_multiplicity
_atom_site_calc_flag
_atom_site_refinement_flags
Cu1 Cu 0.23700(3) 0.27634(2) 0.99672(3) 0.01854(12) Uani 1 1 d .
Fe1 Fe -0.00293(3) 0.19362(3) 1.18190(4) 0.01880(14) Uani 1 1 d .
Fe2 Fe 0.45339(3) 0.34587(3) 0.76944(4) 0.01732(14) Uani 1 1 d .
O1 O 0.2228(2) 0.38571(16) 1.0525(2) 0.0352(8) Uani 1 1 d .
N1 N 0.0496(2) 0.0377(2) 1.1883(3) 0.0403(10) Uani 1 1 d .
N2 N 0.1386(2) 0.21339(17) 1.3765(2) 0.0260(8) Uani 1 1 d .
N3 N 0.3321(2) 0.24082(17) 1.1059(2) 0.0255(8) Uani 1 1 d .
N4 N 0.1494(2) 0.23538(17) 1.0709(2) 0.0266(8) Uani 1 1 d .
N5 N 0.3282(2) 0.30161(17) 0.9150(2) 0.0257(8) Uani 1 1 d .
N6 N 0.5731(2) 0.21502(19) 0.8199(3) 0.0391(9) Uani 1 1 d .
N11 N -0.1682(2) 0.19958(16) 1.0305(2) 0.0242(8) Uani 1 1 d .
N12 N -0.08013(19) 0.17682(16) 1.0490(2) 0.0223(8) Uani 1 1 d .
N13 N -0.1351(2) 0.30461(17) 1.1369(2) 0.0251(8) Uani 1 1 d .
N14 N -0.0451(2) 0.29159(16) 1.1707(2) 0.0237(8) Uani 1 1 d .
N15 N -0.1887(2) 0.19570(17) 1.2100(2) 0.0257(8) Uani 1 1 d .
N16 N -0.1046(2) 0.17061(16) 1.2491(2) 0.0237(8) Uani 1 1 d .
N21 N 0.5491(2) 0.44759(17) 0.6686(2) 0.0273(8) Uani 1 1 d .
N22 N 0.5229(2) 0.37899(16) 0.6676(2) 0.0229(8) Uani 1 1 d .
N23 N 0.4154(2) 0.49332(16) 0.7305(2) 0.0247(8) Uani 1 1 d .
N24 N 0.3765(2) 0.42958(16) 0.7384(2) 0.0212(7) Uani 1 1 d .
N25 N 0.5560(2) 0.46868(17) 0.8528(2) 0.0267(8) Uani 1 1 d .
N26 N 0.5331(2) 0.40186(17) 0.8747(2) 0.0236(8) Uani 1 1 d .
C1 C 0.0333(2) 0.0966(2) 1.1871(3) 0.0245(9) Uani 1 1 d .
C2 C 0.0827(3) 0.2073(2) 1.3067(3) 0.0221(9) Uani 1 1 d .
C3 C 0.3776(2) 0.2093(2) 1.1681(3) 0.0209(9) Uani 1 1 d .
C4 C 0.0946(2) 0.2177(2) 1.1149(3) 0.0225(9) Uani 1 1 d .
C5 C 0.3777(2) 0.3161(2) 0.8627(3) 0.0206(9) Uani 1 1 d .
C6 C 0.5284(3) 0.2633(2) 0.8017(3) 0.0243(9) Uani 1 1 d .
C7 C 0.1645(3) 0.4364(2) 0.9978(4) 0.0541(14) Uani 1 1 d .
H7A H 0.1688 0.4800 1.0361 0.081 Uiso 1 1 calc R
H7B H 0.1027 0.4193 0.9871 0.081 Uiso 1 1 calc R
H7C H 0.1821 0.4448 0.9328 0.081 Uiso 1 1 calc R
C11 C -0.2039(3) 0.1890(2) 0.9327(3) 0.0319(10) Uani 1 1 d .
H11A H -0.2632 0.2005 0.9010 0.038 Uiso 1 1 calc R
C12 C -0.1389(3) 0.1585(2) 0.8863(3) 0.0321(11) Uani 1 1 d .
H12A H -0.1448 0.1449 0.8180 0.039 Uiso 1 1 calc R
C13 C -0.0633(3) 0.1522(2) 0.9613(3) 0.0282(10) Uani 1 1 d .
H13A H -0.0077 0.1331 0.9520 0.034 Uiso 1 1 calc R
C14 C -0.1466(3) 0.3736(2) 1.1228(3) 0.0351(11) Uani 1 1 d .
H14A H -0.2023 0.3959 1.0993 0.042 Uiso 1 1 calc R
C15 C -0.0647(3) 0.4071(2) 1.1479(3) 0.0409(12) Uani 1 1 d .
H15A H -0.0531 0.4556 1.1451 0.049 Uiso 1 1 calc R
C16 C -0.0028(3) 0.3538(2) 1.1781(3) 0.0334(11) Uani 1 1 d .
H16A H 0.0597 0.3603 1.2006 0.040 Uiso 1 1 calc R
C17 C -0.2482(3) 0.1711(2) 1.2650(3) 0.0338(11) Uani 1 1 d .
H17A H -0.3107 0.1804 1.2527 0.041 Uiso 1 1 calc R
C18 C -0.2034(3) 0.1305(2) 1.3415(3) 0.0397(12) Uani 1 1 d .
H18A H -0.2281 0.1070 1.3918 0.048 Uiso 1 1 calc R
C19 C -0.1137(3) 0.1310(2) 1.3297(3) 0.0329(11) Uani 1 1 d .
H19A H -0.0662 0.1072 1.3717 0.039 Uiso 1 1 calc R
C21 C 0.5910(3) 0.4591(3) 0.5896(3) 0.0409(12) Uani 1 1 d .
H21A H 0.6157 0.5022 0.5735 0.049 Uiso 1 1 calc R
C22 C 0.5915(3) 0.3977(3) 0.5365(3) 0.0453(13) Uani 1 1 d .
H22A H 0.6163 0.3902 0.4780 0.054 Uiso 1 1 calc R
C23 C 0.5478(3) 0.3492(2) 0.5870(3) 0.0305(10) Uani 1 1 d .
H23A H 0.5371 0.3020 0.5675 0.037 Uiso 1 1 calc R
C24 C 0.3503(3) 0.5422(2) 0.7103(3) 0.0315(10) Uani 1 1 d .
H24A H 0.3596 0.5905 0.7010 0.038 Uiso 1 1 calc R
C25 C 0.2677(3) 0.5100(2) 0.7054(3) 0.0312(10) Uani 1 1 d .
H25A H 0.2103 0.5314 0.6926 0.037 Uiso 1 1 calc R
C26 C 0.2872(3) 0.4391(2) 0.7233(3) 0.0266(10) Uani 1 1 d .
H26A H 0.2441 0.4035 0.7247 0.032 Uiso 1 1 calc R
C27 C 0.6043(3) 0.4977(2) 0.9360(3) 0.0352(11) Uani 1 1 d .
H27A H 0.6282 0.5436 0.9404 0.042 Uiso 1 1 calc R
C28 C 0.6138(3) 0.4503(2) 1.0137(3) 0.0385(12) Uani 1 1 d .
H28A H 0.6444 0.4566 1.0808 0.046 Uiso 1 1 calc R
C29 C 0.5682(3) 0.3910(2) 0.9715(3) 0.0310(10) Uani 1 1 d .
H29A H 0.5629 0.3489 1.0066 0.037 Uiso 1 1 calc R
B1 B -0.2015(3) 0.2419(3) 1.1147(4) 0.0289(12) Uani 1 1 d .
B2 B 0.5196(3) 0.4979(3) 0.7468(4) 0.0296(12) Uani 1 1 d .
O1S O 0.1153(2) 0.45401(18) 0.3611(2) 0.0627(10) Uani 1 1 d .
H1S1 H 0.0520 0.4677 0.3460 0.094 Uiso 1 1 d R
C1S C 0.1574(4) 0.4858(3) 0.4525(4) 0.0733(18) Uani 1 1 d .
H1SA H 0.1381 0.5345 0.4536 0.110 Uiso 1 1 calc R
H1SB H 0.2226 0.4841 0.4576 0.110 Uiso 1 1 calc R
H1SC H 0.1406 0.4608 0.5093 0.110 Uiso 1 1 calc R
O2S O 0.2420(2) 0.41455(18) 0.2507(2) 0.0545(10) Uani 1 1 d .
C2S C 0.2828(3) 0.3578(2) 0.3106(4) 0.0563(14) Uani 1 1 d .
H2SA H 0.3329 0.3752 0.3605 0.084 Uiso 1 1 calc R
H2SB H 0.3049 0.3235 0.2674 0.084 Uiso 1 1 calc R
H2SC H 0.2384 0.3359 0.3448 0.084 Uiso 1 1 calc R
H2B H 0.540(3) 0.555(2) 0.737(3) 0.068 Uiso 1 1 d .
H1B H -0.277(3) 0.260(2) 1.087(3) 0.068 Uiso 1 1 d .
H111 H 0.233(4) 0.391(3) 1.108(4) 0.068 Uiso 1 1 d .
H112 H 0.210(3) 0.433(3) 0.285(4) 0.068 Uiso 1 1 d .

loop_
_atom_site_aniso_label
_atom_site_aniso_U_11
_atom_site_aniso_U_22
_atom_site_aniso_U_33
_atom_site_aniso_U_23
_atom_site_aniso_U_13
_atom_site_aniso_U_12
Cu1 0.0131(2) 0.0268(3) 0.0162(2) 0.0044(2) 0.0040(2) -0.0007(2)
Fe1 0.0133(3) 0.0270(3) 0.0164(3) 0.0015(3) 0.0036(2) -0.0015(2)
Fe2 0.0132(3) 0.0234(3) 0.0159(3) 0.0006(2) 0.0041(2) -0.0019(2)
O1 0.0427(19) 0.0292(17) 0.0329(18) -0.0018(16) 0.0045(17) 0.0031(15)
N1 0.032(2) 0.039(2) 0.051(3) 0.007(2) 0.0103(19) 0.0037(19)
N2 0.0198(18) 0.040(2) 0.0181(18) -0.0029(16) 0.0035(16) -0.0010(16)
N3 0.0181(18) 0.038(2) 0.0207(18) 0.0047(16) 0.0039(15) 0.0016(16)
N4 0.0181(18) 0.042(2) 0.0202(18) 0.0069(16) 0.0047(15) -0.0031(16)
N5 0.0170(17) 0.038(2) 0.0212(18) 0.0079(16) 0.0026(15) -0.0015(16)
N6 0.029(2) 0.036(2) 0.051(3) 0.005(2) 0.0054(19) 0.0058(18)
N11 0.0180(18) 0.035(2) 0.0189(18) 0.0010(15) 0.0002(15) -0.0013(15)
N12 0.0157(17) 0.031(2) 0.0200(18) 0.0002(15) 0.0021(14) -0.0009(15)
N13 0.0221(19) 0.032(2) 0.0204(19) -0.0010(16) 0.0023(15) 0.0097(16)
N14 0.0222(18) 0.027(2) 0.0213(18) -0.0013(15) 0.0015(14) -0.0010(15)
N15 0.0164(18) 0.038(2) 0.0233(18) 0.0007(16) 0.0057(15) 0.0015(16)
N16 0.0168(17) 0.035(2) 0.0192(18) 0.0026(16) 0.0027(14) 0.0010(15)
N21 0.026(2) 0.030(2) 0.029(2) 0.0040(16) 0.0149(16) -0.0055(16)
N22 0.0187(17) 0.028(2) 0.0232(19) 0.0003(16) 0.0062(15) -0.0030(15)
N23 0.030(2) 0.022(2) 0.0243(19) 0.0018(15) 0.0102(16) -0.0018(16)
N24 0.0186(18) 0.024(2) 0.0212(18) 0.0009(15) 0.0038(15) -0.0005(15)
N25 0.0216(19) 0.029(2) 0.031(2) -0.0059(17) 0.0078(16) -0.0074(16)
N26 0.0167(17) 0.032(2) 0.0228(19) -0.0016(16) 0.0050(15) -0.0057(15)
C1 0.015(2) 0.033(3) 0.026(2) 0.004(2) 0.0050(18) 0.0013(19)
C2 0.019(2) 0.030(3) 0.019(2) 0.0005(18) 0.0089(19) -0.0009(17)
C3 0.016(2) 0.026(3) 0.022(2) -0.0021(18) 0.0074(18) -0.0017(17)
C4 0.018(2) 0.030(2) 0.019(2) 0.0017(19) 0.0004(18) 0.0009(18)
C5 0.016(2) 0.025(2) 0.020(2) -0.0001(18) 0.0013(18) -0.0003(17)
C6 0.017(2) 0.029(3) 0.025(2) 0.0028(19) 0.0024(18) -0.0037(19)
C7 0.054(3) 0.034(3) 0.068(4) -0.001(3) -0.004(3) 0.009(3)
C11 0.028(2) 0.038(3) 0.026(2) 0.005(2) -0.005(2) -0.009(2)
C12 0.043(3) 0.039(3) 0.015(2) -0.002(2) 0.006(2) -0.013(2)
C13 0.034(3) 0.030(3) 0.023(2) -0.005(2) 0.011(2) -0.006(2)
C14 0.043(3) 0.037(3) 0.024(2) 0.000(2) 0.005(2) 0.014(2)
C15 0.060(3) 0.026(3) 0.037(3) -0.006(2) 0.011(3) 0.000(2)
C16 0.038(3) 0.029(3) 0.032(2) -0.003(2) 0.003(2) -0.007(2)
C17 0.017(2) 0.057(3) 0.030(3) -0.003(2) 0.010(2) -0.004(2)
C18 0.031(3) 0.058(3) 0.036(3) 0.008(2) 0.021(2) -0.006(2)
C19 0.031(3) 0.046(3) 0.024(2) 0.007(2) 0.010(2) 0.001(2)
C21 0.039(3) 0.045(3) 0.046(3) 0.016(3) 0.026(2) -0.002(2)
C22 0.052(3) 0.056(3) 0.038(3) 0.011(3) 0.034(3) 0.007(3)
C23 0.031(2) 0.037(3) 0.026(2) -0.002(2) 0.011(2) 0.003(2)
C24 0.043(3) 0.025(3) 0.028(2) 0.0025(19) 0.008(2) 0.006(2)
C25 0.028(2) 0.033(3) 0.033(3) 0.000(2) 0.004(2) 0.009(2)
C26 0.021(2) 0.033(3) 0.025(2) 0.0009(19) 0.0045(19) 0.0016(19)
C27 0.020(2) 0.041(3) 0.045(3) -0.018(2) 0.007(2) -0.009(2)
C28 0.026(2) 0.061(3) 0.025(3) -0.015(2) -0.002(2) 0.001(2)
C29 0.026(2) 0.043(3) 0.024(2) -0.003(2) 0.003(2) 0.002(2)
B1 0.018(3) 0.043(3) 0.025(3) 0.001(2) 0.004(2) 0.004(2)
B2 0.030(3) 0.028(3) 0.034(3) -0.002(2) 0.013(2) -0.008(2)
O1S 0.048(2) 0.083(3) 0.053(2) -0.022(2) -0.0003(19) 0.0212(19)
C1S 0.060(4) 0.094(5) 0.064(4) -0.035(3) 0.008(3) 0.011(3)
O2S 0.071(3) 0.052(2) 0.042(2) -0.0023(18) 0.0144(19) 0.013(2)
C2S 0.063(4) 0.046(3) 0.064(4) 0.002(3) 0.021(3) 0.003(3)

loop_
_atom_type_symbol
_atom_type_description
_atom_type_scat_dispersion_real
_atom_type_scat_dispersion_imag
_atom_type_scat_source
C C 0.0033 0.0016 'International Tables Vol C Tables 4.2.6.8 and 6.1.1.4'
H H 0.0000 0.0000 'International Tables Vol C Tables 4.2.6.8 and 6.1.1.4'
N N 0.0061 0.0033 'International Tables Vol C Tables 4.2.6.8 and 6.1.1.4'
O O 0.0106 0.0060 'International Tables Vol C Tables 4.2.6.8 and 6.1.1.4'
Cu Cu 0.3201 1.2651 'International Tables Vol C Tables 4.2.6.8 and 6.1.1.4'
Fe Fe 0.3463 0.8444 'International Tables Vol C Tables 4.2.6.8 and 6.1.1.4'
B B 0.0013 0.0007 'International Tables Vol C Tables 4.2.6.8 and 6.1.1.4'

loop_
_geom_angle_atom_site_label_1
_geom_angle_atom_site_label_2
_geom_angle_atom_site_label_3
_geom_angle
_geom_angle_site_symmetry_1
_geom_angle_site_symmetry_3
N4 Cu1 N5 170.56(14) . .
N4 Cu1 N3 87.11(12) . .
N5 Cu1 N3 90.77(12) . .
N4 Cu1 N2 88.98(12) . 4_565
N5 Cu1 N2 90.80(12) . 4_565
N3 Cu1 N2 165.42(13) . 4_565
N4 Cu1 O1 94.91(12) . .
N5 Cu1 O1 94.52(12) . .
N3 Cu1 O1 99.82(12) . .
N2 Cu1 O1 94.50(12) 4_565 .
C4 Fe1 C1 90.62(16) . .
C4 Fe1 C2 85.91(15) . .
C1 Fe1 C2 87.63(16) . .
C4 Fe1 N16 178.72(15) . .
C1 Fe1 N16 90.49(14) . .
C2 Fe1 N16 94.79(14) . .
C4 Fe1 N14 90.05(15) . .
C1 Fe1 N14 177.02(15) . .
C2 Fe1 N14 95.31(14) . .
N16 Fe1 N14 88.81(13) . .
C4 Fe1 N12 89.31(14) . .
C1 Fe1 N12 89.61(15) . .
C2 Fe1 N12 174.45(14) . .
N16 Fe1 N12 90.05(12) . .
N14 Fe1 N12 87.49(13) . .
C3 Fe2 C5 87.49(15) 4_565 .
C3 Fe2 C6 87.77(16) 4_565 .
C5 Fe2 C6 90.35(16) . .
C3 Fe2 N24 92.44(14) 4_565 .
C5 Fe2 N24 88.94(14) . .
C6 Fe2 N24 179.25(14) . .
C3 Fe2 N22 90.21(14) 4_565 .
C5 Fe2 N22 175.84(14) . .
C6 Fe2 N22 93.02(14) . .
N24 Fe2 N22 87.70(13) . .
C3 Fe2 N26 179.20(15) 4_565 .
C5 Fe2 N26 92.64(14) . .
C6 Fe2 N26 91.43(15) . .
N24 Fe2 N26 88.36(13) . .
N22 Fe2 N26 89.71(13) . .
C7 O1 Cu1 123.3(3) . .
C7 O1 H111 115(4) . .
Cu1 O1 H111 117(4) . .
C2 N2 Cu1 179.3(3) . 4_566
C3 N3 Cu1 167.4(3) . .
C4 N4 Cu1 173.4(3) . .
C5 N5 Cu1 176.2(3) . .
C11 N11 N12 109.2(3) . .
C11 N11 B1 132.1(3) . .
N12 N11 B1 117.6(3) . .
C13 N12 N11 106.5(3) . .
C13 N12 Fe1 133.0(3) . .
N11 N12 Fe1 120.1(2) . .
C14 N13 N14 108.6(3) . .
C14 N13 B1 132.0(3) . .
N14 N13 B1 119.2(3) . .
C16 N14 N13 107.0(3) . .
C16 N14 Fe1 133.7(3) . .
N13 N14 Fe1 118.8(2) . .
C17 N15 N16 109.2(3) . .
C17 N15 B1 131.6(3) . .
N16 N15 B1 119.1(3) . .
C19 N16 N15 106.4(3) . .
C19 N16 Fe1 134.2(3) . .
N15 N16 Fe1 119.4(2) . .
C21 N21 N22 108.9(3) . .
C21 N21 B2 131.9(4) . .
N22 N21 B2 118.8(3) . .
C23 N22 N21 107.0(3) . .
C23 N22 Fe2 133.6(3) . .
N21 N22 Fe2 119.2(2) . .
C24 N23 N24 109.0(3) . .
C24 N23 B2 132.3(4) . .
N24 N23 B2 118.7(3) . .
C26 N24 N23 107.6(3) . .
C26 N24 Fe2 132.8(3) . .
N23 N24 Fe2 119.6(2) . .
C27 N25 N26 109.0(3) . .
C27 N25 B2 132.4(4) . .
N26 N25 B2 118.5(3) . .
C29 N26 N25 106.6(3) . .
C29 N26 Fe2 133.9(3) . .
N25 N26 Fe2 119.3(2) . .
N1 C1 Fe1 175.9(4) . .
N2 C2 Fe1 174.5(3) . .
N3 C3 Fe2 178.3(3) . 4_566
N4 C4 Fe1 175.4(3) . .
N5 C5 Fe2 175.3(3) . .
N6 C6 Fe2 179.3(4) . .
O1 C7 H7A 109.5 . .
O1 C7 H7B 109.5 . .
H7A C7 H7B 109.5 . .
O1 C7 H7C 109.5 . .
H7A C7 H7C 109.5 . .
H7B C7 H7C 109.5 . .
N11 C11 C12 108.5(4) . .
N11 C11 H11A 125.8 . .
C12 C11 H11A 125.8 . .
C13 C12 C11 105.3(3) . .
C13 C12 H12A 127.4 . .
C11 C12 H12A 127.4 . .
N12 C13 C12 110.5(4) . .
N12 C13 H13A 124.7 . .
C12 C13 H13A 124.7 . .
N13 C14 C15 109.6(4) . .
N13 C14 H14A 125.2 . .
C15 C14 H14A 125.2 . .
C14 C15 C16 104.9(4) . .
C14 C15 H15A 127.6 . .
C16 C15 H15A 127.6 . .
N14 C16 C15 109.9(4) . .
N14 C16 H16A 125.1 . .
C15 C16 H16A 125.1 . .
N15 C17 C18 109.0(4) . .
N15 C17 H17A 125.5 . .
C18 C17 H17A 125.5 . .
C17 C18 C19 105.5(4) . .
C17 C18 H18A 127.3 . .
C19 C18 H18A 127.3 . .
N16 C19 C18 109.9(4) . .
N16 C19 H19A 125.1 . .
C18 C19 H19A 125.1 . .
N21 C21 C22 108.6(4) . .
N21 C21 H21A 125.7 . .
C22 C21 H21A 125.7 . .
C21 C22 C23 105.4(4) . .
C21 C22 H22A 127.3 . .
C23 C22 H22A 127.3 . .
N22 C23 C22 110.1(4) . .
N22 C23 H23A 125.0 . .
C22 C23 H23A 125.0 . .
N23 C24 C25 108.7(4) . .
N23 C24 H24A 125.7 . .
C25 C24 H24A 125.7 . .
C24 C25 C26 105.3(4) . .
C24 C25 H25A 127.4 . .
C26 C25 H25A 127.4 . .
N24 C26 C25 109.4(4) . .
N24 C26 H26A 125.3 . .
C25 C26 H26A 125.3 . .
N25 C27 C28 109.3(4) . .
N25 C27 H27A 125.3 . .
C28 C27 H27A 125.3 . .
C27 C28 C29 104.5(4) . .
C27 C28 H28A 127.8 . .
C29 C28 H28A 127.8 . .
N26 C29 C28 110.6(4) . .
N26 C29 H29A 124.7 . .
C28 C29 H29A 124.7 . .
N15 B1 N11 107.7(3) . .
N15 B1 N13 107.6(3) . .
N11 B1 N13 105.0(3) . .
N15 B1 H1B 113(2) . .
N11 B1 H1B 110(2) . .
N13 B1 H1B 112(2) . .
N25 B2 N23 107.0(3) . .
N25 B2 N21 107.9(4) . .
N23 B2 N21 106.2(3) . .
N25 B2 H2B 114(2) . .
N23 B2 H2B 109(2) . .
N21 B2 H2B 113(2) . .
C1S O1S H1S1 109.5 . .
O1S C1S H1SA 109.5 . .
O1S C1S H1SB 109.5 . .
H1SA C1S H1SB 109.5 . .
O1S C1S H1SC 109.5 . .
H1SA C1S H1SC 109.5 . .
H1SB C1S H1SC 109.5 . .
C2S O2S H112 105(4) . .
O2S C2S H2SA 109.5 . .
O2S C2S H2SB 109.5 . .
H2SA C2S H2SB 109.5 . .
O2S C2S H2SC 109.5 . .
H2SA C2S H2SC 109.5 . .
H2SB C2S H2SC 109.5 . .

loop_
_geom_bond_atom_site_label_1
_geom_bond_atom_site_label_2
_geom_bond_distance
_geom_bond_site_symmetry_2
Cu1 N4 1.952(3) .
Cu1 N5 1.965(3) .
Cu1 N3 1.968(3) .
Cu1 N2 1.988(3) 4_565
Cu1 O1 2.232(3) .
Fe1 C4 1.911(4) .
Fe1 C1 1.920(4) .
Fe1 C2 1.933(4) .
Fe1 N16 1.960(3) .
Fe1 N14 1.963(3) .
Fe1 N12 1.967(3) .
Fe2 C3 1.917(4) 4_565
Fe2 C5 1.923(4) .
Fe2 C6 1.934(4) .
Fe2 N24 1.965(3) .
Fe2 N22 1.969(3) .
Fe2 N26 1.985(3) .
O1 C7 1.414(5) .
O1 H111 0.74(5) .
N1 C1 1.145(5) .
N2 C2 1.143(4) .
N2 Cu1 1.988(3) 4_566
N3 C3 1.147(4) .
N4 C4 1.146(4) .
N5 C5 1.146(4) .
N6 C6 1.137(5) .
N11 C11 1.338(5) .
N11 N12 1.372(4) .
N11 B1 1.542(5) .
N12 C13 1.332(4) .
N13 C14 1.331(5) .
N13 N14 1.369(4) .
N13 B1 1.546(6) .
N14 C16 1.336(5) .
N15 C17 1.343(4) .
N15 N16 1.362(4) .
N15 B1 1.534(5) .
N16 C19 1.344(5) .
N21 C21 1.346(5) .
N21 N22 1.361(4) .
N21 B2 1.544(6) .
N22 C23 1.333(4) .
N23 C24 1.340(5) .
N23 N24 1.357(4) .
N23 B2 1.542(6) .
N24 C26 1.333(4) .
N25 C27 1.334(5) .
N25 N26 1.362(4) .
N25 B2 1.531(6) .
N26 C29 1.325(5) .
C3 Fe2 1.917(4) 4_566
C7 H7A 0.9700 .
C7 H7B 0.9700 .
C7 H7C 0.9700 .
C11 C12 1.379(5) .
C11 H11A 0.9400 .
C12 C13 1.377(5) .
C12 H12A 0.9400 .
C13 H13A 0.9400 .
C14 C15 1.371(6) .
C14 H14A 0.9400 .
C15 C16 1.385(6) .
C15 H15A 0.9400 .
C16 H16A 0.9400 .
C17 C18 1.359(6) .
C17 H17A 0.9400 .
C18 C19 1.386(5) .
C18 H18A 0.9400 .
C19 H19A 0.9400 .
C21 C22 1.368(6) .
C21 H21A 0.9400 .
C22 C23 1.380(5) .
C22 H22A 0.9400 .
C23 H23A 0.9400 .
C24 C25 1.374(5) .
C24 H24A 0.9400 .
C25 C26 1.389(5) .
C25 H25A 0.9400 .
C26 H26A 0.9400 .
C27 C28 1.365(6) .
C27 H27A 0.9400 .
C28 C29 1.385(5) .
C28 H28A 0.9400 .
C29 H29A 0.9400 .
B1 H1B 1.18(4) .
B2 H2B 1.13(4) .
O1S C1S 1.409(5) .
O1S H1S1 0.9700 .
C1S H1SA 0.9700 .
C1S H1SB 0.9700 .
C1S H1SC 0.9700 .
O2S C2S 1.415(5) .
O2S H112 0.81(5) .
C2S H2SA 0.9700 .
C2S H2SB 0.9700 .
C2S H2SC 0.9700 .
